data_7120064
loop_
_publ_author_name
'Tay, Wee Shan'
'Yang, Xiangyuan'
'Li, Yongxin'
'Pullarkat, Sumod A.'
'Leung, Pak-Hing'

_publ_section_title
;
 Nickel Catalyzed Enantioselective Hydroarsination of Nitrostyrene
;
_journal_name_full 'Chem. Commun.'
_journal_paper_doi 10.1039/C7CC02044A
_journal_year 2017
_chemical_absolute_configuration ad
_chemical_formula_sum 'C20 H18 As Au Cl N O2'
_chemical_formula_weight 611.69
_space_group_crystal_system monoclinic
_space_group_IT_number 4
_space_group_name_Hall 'P 2yb'
_space_group_name_H-M_alt 'P 1 21 1'
_symmetry_space_group_name_Hall 'P 2yb'
_symmetry_space_group_name_H-M 'P 1 21 1'
_atom_sites_solution_hydrogens geom
_audit_update_record
;
2017-02-27 deposited with the CCDC.
2017-05-03 downloaded from the CCDC.
;
_cell_angle_alpha 90
_cell_angle_beta 99.2433(18)
_cell_angle_gamma 90
_cell_formula_units_Z 2
_cell_length_a 9.8186(5)
_cell_length_b 9.2688(5)
_cell_length_c 10.8223(5)
_cell_measurement_reflns_used 4863
_cell_measurement_temperature 103.(2)
_cell_measurement_theta_max 28.0849
_cell_measurement_theta_min 2.6011
_cell_volume 972.11(9)
_computing_cell_refinement 'SAINT V8.37A (Bruker AXS Inc., 2015)'
_computing_data_collection 'APEX3 (Bruker AXS Inc., 2016)'
_computing_data_reduction 'SAINT V8.37A (Bruker AXS Inc., 2015)'
_computing_molecular_graphics 'XP (Bruker AXS Inc., 2016)'
_computing_publication_material 'APEX3 (Bruker AXS Inc., 2016)'
_computing_structure_refinement 'SHELXL-2014/7 (Sheldrick, 2014)'
_computing_structure_solution 'XT, VERSION 2014/5'
_diffrn_ambient_temperature 103.(2)
_diffrn_detector_area_resol_mean 8.3333
_diffrn_measured_fraction_theta_full 1.000
_diffrn_measured_fraction_theta_max 1.000
_diffrn_measurement_device_type 'CCD area detector'
_diffrn_measurement_method 'phi and omega scans'
_diffrn_radiation_monochromator graphite
_diffrn_radiation_type MoK\a
_diffrn_radiation_wavelength 0.71073
_diffrn_reflns_av_R_equivalents 0.0664
_diffrn_reflns_av_unetI/netI 0.0698
_diffrn_reflns_limit_h_max 12
_diffrn_reflns_limit_h_min -12
_diffrn_reflns_limit_k_max 12
_diffrn_reflns_limit_k_min -6
_diffrn_reflns_limit_l_max 14
_diffrn_reflns_limit_l_min -14
_diffrn_reflns_number 14442
_diffrn_reflns_theta_full 27.99
_diffrn_reflns_theta_max 27.99
_diffrn_reflns_theta_min 1.91
_diffrn_source 'fine-focus sealed tube'
_diffrn_source_type 'Bruker KappaCCD'
_exptl_absorpt_coefficient_mu 9.407
_exptl_absorpt_correction_T_max 0.45
_exptl_absorpt_correction_T_min 0.16
_exptl_absorpt_correction_type multi-scan
_exptl_absorpt_process_details
;
SADABS-2016/2 - Bruker AXS area detector scaling and absorption correction
;
_exptl_crystal_colour colourless
_exptl_crystal_density_diffrn 2.090
_exptl_crystal_density_method 'not measured'
_exptl_crystal_description block
_exptl_crystal_F_000 580
_exptl_crystal_size_max 0.360
_exptl_crystal_size_mid 0.120
_exptl_crystal_size_min 0.100
_refine_diff_density_max 2.361
_refine_diff_density_min -2.019
_refine_ls_abs_structure_details
;

Classical Flack method preferred over Parsons because s.u. lower.
;
_refine_ls_abs_structure_Flack -0.005(13)
_refine_ls_extinction_method none
_refine_ls_goodness_of_fit_ref 1.029
_refine_ls_hydrogen_treatment constr
_refine_ls_matrix_type full
_refine_ls_number_parameters 235
_refine_ls_number_reflns 3710
_refine_ls_number_restraints 1
_refine_ls_restrained_S_all 1.029
_refine_ls_R_factor_all 0.0421
_refine_ls_R_factor_gt 0.0348
_refine_ls_shift/su_max 0.000
_refine_ls_shift/su_mean 0.000
_refine_ls_structure_factor_coef Fsqd
_refine_ls_weighting_details 'w=1/[\s^2^(Fo^2^)+(0.0198P)^2^] where P=(Fo^2^+2Fc^2^)/3'
_refine_ls_weighting_scheme calc
_refine_ls_wR_factor_gt 0.0675
_refine_ls_wR_factor_ref 0.0706
_reflns_number_gt 3401
_reflns_number_total 3710
_reflns_threshold_expression 'I > 2\s(I)'
_cod_data_source_file c7cc02044a2.cif
_cod_data_source_block leung958
_cod_depositor_comments
;
The following automatic conversions were performed:

'_exptl_absorpt_correction_type' value 'Multi-Scan' changed to
'multi-scan' according to
/home/data/users/saulius/crontab/automatic-downloads/rss-feeds/RSC/lib/dictionaries/cif_core.dic
dictionary named 'cif_core.dic' version 2.4.2 from 2011-04-26.

Automatic conversion script
Id: cif_fix_values 4973 2017-02-22 13:04:09Z antanas 
;
_cod_database_code 7120064

loop_
_space_group_symop_operation_xyz
'x, y, z'
'-x, y+1/2, -z'

loop_
_atom_site_type_symbol
_atom_site_label
_atom_site_fract_x
_atom_site_fract_y
_atom_site_fract_z
_atom_site_U_iso_or_equiv
_atom_site_adp_type
_atom_site_calc_flag
_atom_site_refinement_flags_adp
_atom_site_refinement_flags_posn
_atom_site_occupancy
As As1 0.21546(10) 0.89652(9) 0.32654(8) 0.00994(19) Uani d . . 1
Au Au1 0.26790(3) 0.65164(7) 0.32020(3) 0.01212(9) Uani d . . 1
C C1 0.0618(10) 0.9510(10) 0.2019(8) 0.0117(19) Uani d . . 1
C C2 -0.0354(11) 1.0486(12) 0.2286(9) 0.021(2) Uani d . . 1
H H2 -0.0256 1.0923 0.309 0.025 Uiso calc U R 1
C C3 -0.1486(11) 1.0830(12) 0.1374(9) 0.021(2) Uani d . . 1
H H3 -0.2145 1.1522 0.1546 0.025 Uiso calc U R 1
C C4 -0.1639(12) 1.0152(12) 0.0212(10) 0.023(2) Uani d . . 1
H H4 -0.2423 1.036 -0.0398 0.028 Uiso calc U R 1
C C5 -0.0669(10) 0.9182(14) -0.0063(9) 0.021(2) Uani d . . 1
H H5 -0.0775 0.8739 -0.0864 0.025 Uiso calc U R 1
C C6 0.0455(10) 0.8856(12) 0.0827(8) 0.019(2) Uani d . . 1
H H6 0.1125 0.8186 0.0638 0.022 Uiso calc U R 1
C C7 0.1719(10) 0.9704(11) 0.4806(8) 0.014(2) Uani d . . 1
C C8 0.1863(11) 1.1162(11) 0.5132(8) 0.019(2) Uani d . . 1
H H8 0.2269 1.1816 0.4622 0.022 Uiso calc U R 1
C C9 0.1404(9) 1.1644(17) 0.6217(7) 0.020(2) Uani d . . 1
H H9 0.1531 1.2625 0.6463 0.024 Uiso calc U R 1
C C10 0.0771(11) 1.0712(11) 0.6930(9) 0.018(2) Uani d . . 1
H H10 0.0428 1.1061 0.7646 0.021 Uiso calc U R 1
C C11 0.0630(10) 0.9275(11) 0.6617(8) 0.017(2) Uani d . . 1
H H11 0.0202 0.8634 0.7123 0.021 Uiso calc U R 1
C C12 0.1112(10) 0.8761(10) 0.5563(8) 0.015(2) Uani d . . 1
H H12 0.1029 0.7766 0.5357 0.018 Uiso calc U R 1
C C13 0.3215(10) 1.1202(10) 0.0747(8) 0.015(2) Uani d . . 1
H H13 0.2844 1.202 0.1106 0.018 Uiso calc U R 1
C C14 0.3188(11) 1.1156(11) -0.0527(9) 0.020(2) Uani d . . 1
H H14 0.2789 1.193 -0.1035 0.024 Uiso calc U R 1
C C15 0.3739(10) 0.9985(13) -0.1074(9) 0.020(2) Uani d . . 1
H H15 0.3731 0.9967 -0.1953 0.024 Uiso calc U R 1
C C16 0.4302(10) 0.8839(13) -0.0335(9) 0.024(2) Uani d . . 1
H H16 0.4673 0.803 -0.0706 0.029 Uiso calc U R 1
C C17 0.4320(10) 0.8886(12) 0.0976(8) 0.019(2) Uani d . . 1
H H17 0.4704 0.8106 0.1486 0.023 Uiso calc U R 1
C C18 0.3773(10) 1.0079(11) 0.1524(9) 0.015(2) Uani d . . 1
C C19 0.3720(9) 1.0151(10) 0.2904(9) 0.0119(19) Uani d . . 1
H H19 0.3553 1.1176 0.3128 0.014 Uiso calc U R 1
C C20 0.4987(10) 0.9615(11) 0.3755(9) 0.016(2) Uani d . . 1
H H20A 0.4794 0.9566 0.4624 0.019 Uiso calc U R 1
H H20B 0.5209 0.8628 0.3499 0.019 Uiso calc U R 1
Cl Cl1 0.3293(3) 0.4157(3) 0.3075(2) 0.0202(5) Uani d . . 1
N N1 0.6200(9) 1.0578(11) 0.3713(8) 0.022(2) Uani d . . 1
O O1 0.6011(10) 1.1845(9) 0.3506(11) 0.054(3) Uani d . . 1
O O2 0.7348(8) 1.0046(10) 0.3920(7) 0.0302(19) Uani d . . 1

loop_
_atom_site_aniso_label
_atom_site_aniso_U_11
_atom_site_aniso_U_22
_atom_site_aniso_U_33
_atom_site_aniso_U_12
_atom_site_aniso_U_13
_atom_site_aniso_U_23
As1 0.0120(5) 0.0077(4) 0.0104(4) 0.0006(4) 0.0025(3) -0.0006(3)
Au1 0.01698(17) 0.00793(14) 0.01143(13) 0.00158(19) 0.00221(11) -0.00033(17)
C1 0.015(5) 0.009(4) 0.010(4) -0.005(4) 0.000(4) 0.001(3)
C2 0.026(6) 0.024(6) 0.016(5) 0.003(5) 0.011(4) -0.003(4)
C3 0.017(6) 0.026(6) 0.021(5) 0.009(5) 0.006(4) 0.001(4)
C4 0.024(6) 0.021(5) 0.023(5) -0.004(5) 0.000(5) 0.012(4)
C5 0.019(5) 0.032(6) 0.011(4) -0.012(5) 0.002(4) -0.004(4)
C6 0.019(5) 0.023(6) 0.015(4) -0.007(5) 0.004(4) -0.004(4)
C7 0.015(5) 0.016(5) 0.011(4) 0.002(4) 0.000(4) 0.000(4)
C8 0.026(6) 0.016(6) 0.015(4) 0.001(4) 0.005(4) 0.002(3)
C9 0.021(5) 0.022(5) 0.014(4) 0.012(6) -0.003(3) -0.007(6)
C10 0.016(6) 0.024(6) 0.014(5) 0.005(4) 0.005(4) 0.000(4)
C11 0.022(5) 0.016(5) 0.015(4) 0.002(4) 0.005(4) 0.005(4)
C12 0.015(5) 0.011(5) 0.017(4) 0.002(4) 0.002(4) -0.001(4)
C13 0.011(5) 0.019(6) 0.014(4) -0.003(4) -0.001(4) -0.001(3)
C14 0.018(6) 0.023(6) 0.018(4) -0.008(4) 0.000(4) 0.003(4)
C15 0.013(5) 0.035(6) 0.012(4) 0.001(5) 0.001(4) 0.000(4)
C16 0.017(6) 0.033(7) 0.024(5) 0.003(5) 0.007(4) -0.013(5)
C17 0.012(5) 0.028(6) 0.016(4) 0.004(5) 0.000(4) 0.004(4)
C18 0.015(5) 0.013(4) 0.016(4) -0.001(4) 0.001(4) -0.006(4)
C19 0.006(5) 0.010(4) 0.020(5) -0.001(4) 0.005(4) 0.003(4)
C20 0.010(5) 0.017(5) 0.020(5) -0.002(4) 0.001(4) -0.001(4)
Cl1 0.0319(15) 0.0115(11) 0.0166(10) 0.0057(12) 0.0019(10) -0.0019(10)
N1 0.008(5) 0.030(5) 0.025(5) 0.000(4) -0.004(4) -0.005(4)
O1 0.028(5) 0.015(6) 0.112(8) -0.008(4) -0.010(5) 0.000(5)
O2 0.014(4) 0.045(5) 0.033(4) 0.003(4) 0.007(3) 0.001(4)

loop_
_atom_type_symbol
_atom_type_description
_atom_type_scat_dispersion_real
_atom_type_scat_dispersion_imag
_atom_type_scat_source
C C 0.0033 0.0016 'International Tables Vol C Tables 4.2.6.8 and 6.1.1.4'
H H 0.0000 0.0000 'International Tables Vol C Tables 4.2.6.8 and 6.1.1.4'
As As 0.0499 2.0058 'International Tables Vol C Tables 4.2.6.8 and 6.1.1.4'
Au Au -2.0133 8.8022 'International Tables Vol C Tables 4.2.6.8 and 6.1.1.4'
Cl Cl 0.1484 0.1585 'International Tables Vol C Tables 4.2.6.8 and 6.1.1.4'
N N 0.0061 0.0033 'International Tables Vol C Tables 4.2.6.8 and 6.1.1.4'
O O 0.0106 0.0060 'International Tables Vol C Tables 4.2.6.8 and 6.1.1.4'

loop_
_geom_angle_atom_site_label_1
_geom_angle_atom_site_label_2
_geom_angle_atom_site_label_3
_geom_angle
C7 As1 C1 104.9(4)
C7 As1 C19 105.3(4)
C1 As1 C19 105.2(4)
C7 As1 Au1 117.1(3)
C1 As1 Au1 112.8(3)
C19 As1 Au1 110.7(3)
Cl1 Au1 As1 176.63(7)
C2 C1 C6 119.6(9)
C2 C1 As1 121.1(7)
C6 C1 As1 119.3(7)
C1 C2 C3 119.9(9)
C1 C2 H2 120.0
C3 C2 H2 120.0
C4 C3 C2 119.5(10)
C4 C3 H3 120.3
C2 C3 H3 120.3
C5 C4 C3 120.8(10)
C5 C4 H4 119.6
C3 C4 H4 119.6
C4 C5 C6 119.8(10)
C4 C5 H5 120.1
C6 C5 H5 120.1
C5 C6 C1 120.3(10)
C5 C6 H6 119.8
C1 C6 H6 119.8
C12 C7 C8 119.5(8)
C12 C7 As1 117.7(7)
C8 C7 As1 122.5(7)
C9 C8 C7 119.2(10)
C9 C8 H8 120.4
C7 C8 H8 120.4
C10 C9 C8 120.5(12)
C10 C9 H9 119.8
C8 C9 H9 119.8
C9 C10 C11 120.5(10)
C9 C10 H10 119.7
C11 C10 H10 119.7
C10 C11 C12 120.0(9)
C10 C11 H11 120.0
C12 C11 H11 120.0
C11 C12 C7 120.2(9)
C11 C12 H12 119.9
C7 C12 H12 119.9
C14 C13 C18 121.5(9)
C14 C13 H13 119.2
C18 C13 H13 119.2
C13 C14 C15 120.4(9)
C13 C14 H14 119.8
C15 C14 H14 119.8
C14 C15 C16 119.9(9)
C14 C15 H15 120.0
C16 C15 H15 120.0
C15 C16 C17 119.5(10)
C15 C16 H16 120.3
C17 C16 H16 120.3
C18 C17 C16 120.3(10)
C18 C17 H17 119.9
C16 C17 H17 119.9
C13 C18 C17 118.3(9)
C13 C18 C19 119.5(9)
C17 C18 C19 122.1(9)
C18 C19 C20 115.8(8)
C18 C19 As1 108.9(6)
C20 C19 As1 106.7(6)
C18 C19 H19 108.4
C20 C19 H19 108.4
As1 C19 H19 108.4
N1 C20 C19 111.5(8)
N1 C20 H20A 109.3
C19 C20 H20A 109.3
N1 C20 H20B 109.3
C19 C20 H20B 109.3
H20A C20 H20B 108.0
O1 N1 O2 122.6(11)
O1 N1 C20 119.3(10)
O2 N1 C20 118.1(10)

loop_
_geom_bond_atom_site_label_1
_geom_bond_atom_site_label_2
_geom_bond_distance
As1 C7 1.913(9)
As1 C1 1.923(9)
As1 C19 1.979(9)
As1 Au1 2.3309(11)
Au1 Cl1 2.279(3)
C1 C2 1.379(14)
C1 C6 1.410(12)
C2 C3 1.400(14)
C2 H2 0.95
C3 C4 1.392(14)
C3 H3 0.95
C4 C5 1.377(16)
C4 H4 0.95
C5 C6 1.377(13)
C5 H5 0.95
C6 H6 0.95
C7 C12 1.395(13)
C7 C8 1.398(14)
C8 C9 1.397(12)
C8 H8 0.95
C9 C10 1.372(16)
C9 H9 0.95
C10 C11 1.376(14)
C10 H10 0.95
C11 C12 1.388(12)
C11 H11 0.95
C12 H12 0.95
C13 C14 1.375(12)
C13 C18 1.394(13)
C13 H13 0.95
C14 C15 1.387(15)
C14 H14 0.95
C15 C16 1.391(15)
C15 H15 0.95
C16 C17 1.416(13)
C16 H16 0.95
C17 C18 1.402(14)
C17 H17 0.95
C18 C19 1.504(12)
C19 C20 1.508(13)
C19 H19 1.0
C20 N1 1.495(13)
C20 H20A 0.99
C20 H20B 0.99
N1 O1 1.205(14)
N1 O2 1.218(12)
